data_7063766
loop_
_publ_author_name
'Tolstikov, Svyatoslav E.'
'Kolesnikov, Andrey E.'
'Smirnova, Kristina A.'
'Letyagin, Gleb A.'
'Bogomyakov, Artem S.'
'Romanenko, Galina V.'
'Ovcharenko, Victor I.'

_publ_section_title
;
 Heterospin molecular complexes of Cu(hfac)2 with pyridyl-substituted
 nitronyl nitroxides: peculiarities of structure and magnetic properties
;
_journal_issue 18
_journal_name_full 'New Journal of Chemistry'
_journal_page_first 7655
_journal_page_last 7660
_journal_paper_doi 10.1039/D5NJ00967G
_journal_volume 49
_journal_year 2025
_chemical_formula_sum 'C56 H44 Cu2 F24 N6 O12'
_chemical_formula_weight 1576.05
_space_group_crystal_system triclinic
_space_group_IT_number 2
_space_group_name_Hall '-P 1'
_space_group_name_H-M_alt 'P -1'
_atom_sites_solution_hydrogens geom
_audit_block_doi 10.5517/ccdc.csd.cc2bjccm
_audit_creation_method SHELXL-2016/4
_audit_update_record
;
2022-03-22 deposited with the CCDC.	2025-04-09 downloaded from the CCDC.
;
_cell_angle_alpha 94.128(4)
_cell_angle_beta 108.514(4)
_cell_angle_gamma 114.163(4)
_cell_formula_units_Z 1
_cell_length_a 10.1211(5)
_cell_length_b 11.8936(7)
_cell_length_c 15.7645(8)
_cell_measurement_reflns_used 1920
_cell_measurement_temperature 240(2)
_cell_measurement_theta_max 58.48
_cell_measurement_theta_min 4.19
_cell_volume 1596.44(17)
_computing_cell_refinement 'Bruker SAINT'
_computing_data_collection 'Bruker APEX2'
_computing_data_reduction 'Bruker SAINT'
_computing_molecular_graphics 'Bruker SHELXTL'
_computing_publication_material 'Bruker SHELXTL'
_computing_structure_refinement 'SHELXL-2016/4 (Sheldrick, 2016)'
_computing_structure_solution 'SHELXS-97 (Sheldrick 2008)'
_diffrn_ambient_temperature 240(2)
_diffrn_measured_fraction_theta_full 0.982
_diffrn_measured_fraction_theta_max 0.979
_diffrn_measurement_device_type 'Bruker APEX-II CCD'
_diffrn_measurement_method '\f and \w scans'
_diffrn_radiation_type CuK\a
_diffrn_radiation_wavelength 1.54178
_diffrn_reflns_av_R_equivalents 0.0486
_diffrn_reflns_av_unetI/netI 0.0678
_diffrn_reflns_Laue_measured_fraction_full 0.982
_diffrn_reflns_Laue_measured_fraction_max 0.979
_diffrn_reflns_limit_h_max 12
_diffrn_reflns_limit_h_min -12
_diffrn_reflns_limit_k_max 14
_diffrn_reflns_limit_k_min -14
_diffrn_reflns_limit_l_max 18
_diffrn_reflns_limit_l_min -18
_diffrn_reflns_number 15237
_diffrn_reflns_point_group_measured_fraction_full 0.982
_diffrn_reflns_point_group_measured_fraction_max 0.979
_diffrn_reflns_theta_full 67.679
_diffrn_reflns_theta_max 67.873
_diffrn_reflns_theta_min 3.040
_exptl_absorpt_coefficient_mu 2.045
_exptl_absorpt_correction_type none
_exptl_crystal_colour brown
_exptl_crystal_density_diffrn 1.639
_exptl_crystal_description plate
_exptl_crystal_F_000 792
_exptl_crystal_size_max 0.25
_exptl_crystal_size_mid 0.25
_exptl_crystal_size_min 0.06
_refine_diff_density_max 0.476
_refine_diff_density_min -0.537
_refine_diff_density_rms 0.068
_refine_ls_extinction_coef 0.0010(3)
_refine_ls_extinction_expression Fc^*^=kFc[1+0.001xFc^2^\l^3^/sin(2\q)]^-1/4^
_refine_ls_extinction_method 'SHELXL-2016/4 (Sheldrick 2016)'
_refine_ls_goodness_of_fit_ref 1.022
_refine_ls_hydrogen_treatment constr
_refine_ls_matrix_type full
_refine_ls_number_parameters 519
_refine_ls_number_reflns 5684
_refine_ls_number_restraints 72
_refine_ls_restrained_S_all 1.024
_refine_ls_R_factor_all 0.1032
_refine_ls_R_factor_gt 0.0618
_refine_ls_shift/su_max 0.000
_refine_ls_shift/su_mean 0.000
_refine_ls_structure_factor_coef Fsqd
_refine_ls_weighting_details 'w=1/[\s^2^(Fo^2^)+(0.0959P)^2^+0.3031P] where P=(Fo^2^+2Fc^2^)/3'
_refine_ls_weighting_scheme calc
_refine_ls_wR_factor_gt 0.1556
_refine_ls_wR_factor_ref 0.1812
_reflns_Friedel_coverage 0.000
_reflns_number_gt 3660
_reflns_number_total 5684
_reflns_threshold_expression 'I > 2\s(I)'
_cod_data_source_file d5nj00967g2.cif
_cod_data_source_block 28-2
_cod_depositor_comments 'Adding full bibliography for 7063753--7063771.cif.'
_cod_original_cell_volume 1596.45(16)
_cod_database_code 7063766
_shelx_shelxl_version_number 2016/4
_shelx_space_group_comment
; 
The symmetry employed for this shelxl refinement is uniquely defined 
by the following loop, which should always be used as a source of 
symmetry information in preference to the above space-group names. 
They are only intended as comments. 
;

loop_
_space_group_symop_operation_xyz
'x, y, z'
'-x, -y, -z'

loop_
_atom_site_label
_atom_site_type_symbol
_atom_site_fract_x
_atom_site_fract_y
_atom_site_fract_z
_atom_site_U_iso_or_equiv
_atom_site_adp_type
_atom_site_occupancy
_atom_site_site_symmetry_order
_atom_site_calc_flag
_atom_site_refinement_flags_posn
_atom_site_refinement_flags_adp
_atom_site_refinement_flags_occupancy
_atom_site_disorder_assembly
_atom_site_disorder_group
CU Cu 0.40778(8) 0.39410(7) 0.29448(4) 0.0466(2) Uani 1 1 d . . . . .
O1H O 0.2027(5) 0.2200(5) 0.2154(3) 0.0894(15) Uani 1 1 d . . . . .
C1H C -0.0497(11) 0.1009(7) 0.1064(5) 0.089(2) Uani 1 1 d . . . . .
F1H F -0.1985(7) 0.0792(5) 0.0879(4) 0.147(2) Uani 1 1 d . . . . .
F2H F -0.0244(8) 0.1248(5) 0.0329(3) 0.148(2) Uani 1 1 d . . . . .
F3H F -0.0549(7) -0.0103(4) 0.1154(4) 0.1265(18) Uani 1 1 d . . . . .
C2H C 0.0652(8) 0.2044(6) 0.1904(4) 0.0685(16) Uani 1 1 d . . . . .
O2H O 0.2547(4) 0.4343(4) 0.3465(2) 0.0626(10) Uani 1 1 d . . . . .
O3H O 0.5169(5) 0.3269(3) 0.2228(2) 0.0605(9) Uani 1 1 d . . . . .
C4H C 0.1073(6) 0.3772(5) 0.3076(4) 0.0561(12) Uani 1 1 d . . . . .
O4H O 0.3500(5) 0.4711(4) 0.1924(2) 0.0665(10) Uani 1 1 d . . . . .
C5H C 0.0288(7) 0.4315(7) 0.3538(5) 0.0741(16) Uani 1 1 d . . . . .
C6H C 0.5251(9) 0.2216(7) 0.0950(4) 0.0790(18) Uani 1 1 d . . . . .
C7H C 0.4699(6) 0.3029(5) 0.1377(3) 0.0541(12) Uani 1 1 d . . . . .
C8H C 0.3775(6) 0.3476(5) 0.0780(3) 0.0609(13) Uani 1 1 d . . . . .
H8H H 0.350065 0.323153 0.014392 0.073 Uiso 1 1 calc R U . . .
C10H C 0.2268(9) 0.4707(7) 0.0396(4) 0.0807(19) Uani 1 1 d D . . . .
O1R O 0.6167(3) 0.5638(3) 0.3727(2) 0.0450(7) Uani 1 1 d . . . . .
N2R N 0.6607(4) 0.6791(3) 0.3631(2) 0.0386(8) Uani 1 1 d . . . . .
C3R C 0.7882(5) 0.7410(4) 0.3276(3) 0.0464(10) Uani 1 1 d . . . . .
C4R C 0.7565(7) 0.6582(5) 0.2392(4) 0.0663(15) Uani 1 1 d . . . . .
H4RA H 0.655479 0.640928 0.193943 0.099 Uiso 1 1 calc R U . . .
H4RB H 0.756094 0.578977 0.250601 0.099 Uiso 1 1 calc R U . . .
H4RC H 0.837701 0.701323 0.216158 0.099 Uiso 1 1 calc R U . . .
C5R C 0.9368(5) 0.7564(5) 0.4019(4) 0.0600(13) Uani 1 1 d . . . . .
H5RA H 0.922732 0.674516 0.414612 0.090 Uiso 1 1 calc R U . . .
H5RB H 0.959953 0.813833 0.457390 0.090 Uiso 1 1 calc R U . . .
H5RC H 1.022940 0.790553 0.381189 0.090 Uiso 1 1 calc R U . . .
C6R C 0.7791(6) 0.8677(5) 0.3184(3) 0.0496(11) Uani 1 1 d . . . . .
C7R C 0.9366(6) 0.9848(5) 0.3471(4) 0.0629(14) Uani 1 1 d . . . . .
H7RA H 0.989814 0.975666 0.307638 0.094 Uiso 1 1 calc R U . . .
H7RB H 1.000219 0.994128 0.410479 0.094 Uiso 1 1 calc R U . . .
H7RC H 0.920087 1.059164 0.341646 0.094 Uiso 1 1 calc R U . . .
C8R C 0.6664(7) 0.8618(6) 0.2256(4) 0.0737(17) Uani 1 1 d . . . . .
H8RA H 0.710712 0.859690 0.179638 0.111 Uiso 1 1 calc R U . . .
H8RB H 0.648972 0.936065 0.229561 0.111 Uiso 1 1 calc R U . . .
H8RC H 0.567598 0.786078 0.208493 0.111 Uiso 1 1 calc R U . . .
N9R N 0.7051(4) 0.8769(3) 0.3863(2) 0.0434(8) Uani 1 1 d . . . . .
O10R O 0.7104(4) 0.9799(3) 0.4195(2) 0.0566(9) Uani 1 1 d . . . . .
C11R C 0.6268(5) 0.7615(4) 0.4008(3) 0.0379(9) Uani 1 1 d . . . . .
C12R C 0.5366(5) 0.7400(4) 0.4601(3) 0.0355(8) Uani 1 1 d . . . . .
C13R C 0.5829(5) 0.6910(4) 0.5347(3) 0.0398(9) Uani 1 1 d . . . . .
H13R H 0.661709 0.666160 0.540492 0.048 Uiso 1 1 calc R U . . .
N14R N 0.5212(4) 0.6773(3) 0.5988(2) 0.0374(7) Uani 1 1 d . . . . .
C15R C 0.4099(5) 0.7155(4) 0.5893(3) 0.0424(10) Uani 1 1 d . . . . .
H15R H 0.367064 0.709243 0.634709 0.051 Uiso 1 1 calc R U . . .
C16R C 0.3559(5) 0.7631(4) 0.5160(3) 0.0409(9) Uani 1 1 d . . . . .
H16R H 0.277986 0.788392 0.512600 0.049 Uiso 1 1 calc R U . . .
C17R C 0.4157(5) 0.7742(4) 0.4472(3) 0.0372(9) Uani 1 1 d . . . . .
C18R C 0.3528(5) 0.8187(4) 0.3659(3) 0.0406(9) Uani 1 1 d . . . . .
C19R C 0.3311(5) 0.9260(4) 0.3765(3) 0.0461(10) Uani 1 1 d . . . . .
H19R H 0.355172 0.970203 0.435638 0.055 Uiso 1 1 calc R U . . .
C20R C 0.2735(6) 0.9681(5) 0.2997(4) 0.0571(12) Uani 1 1 d . . . . .
H20R H 0.260999 1.041749 0.307054 0.068 Uiso 1 1 calc R U . . .
C21R C 0.2349(7) 0.9022(6) 0.2128(4) 0.0717(16) Uani 1 1 d . . . . .
H21R H 0.196555 0.931330 0.161129 0.086 Uiso 1 1 calc R U . . .
C22R C 0.2521(8) 0.7940(7) 0.2015(4) 0.0757(18) Uani 1 1 d . . . . .
H22R H 0.222954 0.747887 0.142034 0.091 Uiso 1 1 calc R U . . .
C23R C 0.3128(6) 0.7526(5) 0.2779(3) 0.0572(12) Uani 1 1 d . . . . .
H23R H 0.326682 0.679657 0.270096 0.069 Uiso 1 1 calc R U . . .
C24R C 0.3249(7) 0.4266(5) 0.1096(3) 0.0581(12) Uani 1 1 d . . . . .
C25R C 0.0113(6) 0.2737(5) 0.2334(4) 0.0615(13) Uani 1 1 d . . . . .
H25R H -0.096861 0.248439 0.210423 0.074 Uiso 1 1 calc R U . . .
F6H F 0.0672(13) 0.5471(10) 0.3449(11) 0.091(4) Uani 0.5 1 d . U P A 1
F5H F 0.085(2) 0.442(2) 0.4449(11) 0.126(7) Uani 0.5 1 d . U P A 1
F4H F -0.1201(13) 0.3755(15) 0.3233(13) 0.097(6) Uani 0.5 1 d . U P A 1
F10H F 0.228(3) 0.441(2) -0.0419(7) 0.121(7) Uani 0.5 1 d D U P B 1
F9H F 0.4556(16) 0.1073(12) 0.1091(11) 0.144(4) Uani 0.5 1 d . . P C 1
F8H F 0.6710(18) 0.279(2) 0.1200(8) 0.160(5) Uani 0.5 1 d . U P C 1
F7H F 0.4864(14) 0.1920(11) 0.0103(9) 0.090(2) Uani 0.5 1 d . . P C 1
F11H F 0.281(3) 0.5940(11) 0.0607(12) 0.103(5) Uani 0.5 1 d D U P B 1
F12H F 0.0795(18) 0.4137(17) 0.0346(19) 0.122(7) Uani 0.5 1 d D U P B 1
F4B F -0.100(2) 0.3352(19) 0.351(2) 0.165(10) Uani 0.5 1 d . U P A 2
F5B F 0.100(2) 0.484(2) 0.4345(12) 0.164(11) Uani 0.5 1 d . U P A 2
F6B F -0.021(3) 0.503(3) 0.309(2) 0.220(10) Uani 0.5 1 d . U P A 2
F10B F 0.108(2) 0.4702(17) 0.058(2) 0.130(7) Uani 0.5 1 d D U P B 2
F9B F 0.679(2) 0.2969(15) 0.1057(13) 0.144(4) Uani 0.5 1 d . U P C 2
F8B F 0.4423(14) 0.1836(19) 0.0068(9) 0.160(5) Uani 0.5 1 d . . P C 2
F7B F 0.5605(11) 0.1464(9) 0.1469(7) 0.090(2) Uani 0.5 1 d . . P C 2
F11B F 0.301(4) 0.5901(15) 0.0457(17) 0.174(10) Uani 0.5 1 d D U P B 2
F12B F 0.167(3) 0.413(3) -0.0453(11) 0.152(10) Uani 0.5 1 d D U P B 2

loop_
_atom_site_aniso_label
_atom_site_aniso_U_11
_atom_site_aniso_U_22
_atom_site_aniso_U_33
_atom_site_aniso_U_23
_atom_site_aniso_U_13
_atom_site_aniso_U_12
CU 0.0514(4) 0.0620(5) 0.0448(4) 0.0214(3) 0.0265(3) 0.0353(4)
O1H 0.097(3) 0.145(4) 0.104(3) 0.069(3) 0.069(3) 0.098(3)
C1H 0.137(7) 0.076(4) 0.086(5) 0.028(4) 0.061(5) 0.062(5)
F1H 0.130(5) 0.122(4) 0.146(5) -0.048(4) 0.013(4) 0.060(4)
F2H 0.220(7) 0.129(4) 0.081(3) 0.030(3) 0.078(4) 0.052(4)
F3H 0.182(5) 0.087(3) 0.161(5) 0.044(3) 0.100(4) 0.080(3)
C2H 0.096(5) 0.081(4) 0.062(3) 0.035(3) 0.045(3) 0.056(4)
O2H 0.0351(18) 0.087(3) 0.064(2) 0.029(2) 0.0194(17) 0.0239(18)
O3H 0.072(2) 0.065(2) 0.0420(18) 0.0056(16) 0.0134(17) 0.037(2)
C4H 0.040(3) 0.070(3) 0.064(3) 0.023(3) 0.024(2) 0.027(3)
O4H 0.099(3) 0.087(3) 0.054(2) 0.035(2) 0.040(2) 0.068(3)
C5H 0.047(3) 0.077(4) 0.087(4) 0.004(4) 0.023(3) 0.023(3)
C6H 0.089(5) 0.101(5) 0.069(4) 0.021(4) 0.045(4) 0.052(4)
C7H 0.051(3) 0.059(3) 0.048(3) 0.001(2) 0.018(2) 0.023(2)
C8H 0.065(3) 0.074(4) 0.040(2) 0.008(2) 0.019(2) 0.030(3)
C10H 0.095(5) 0.091(5) 0.051(3) 0.026(3) 0.014(4) 0.047(4)
O1R 0.0403(17) 0.0386(16) 0.0512(17) 0.0043(13) 0.0172(14) 0.0146(14)
N2R 0.0332(18) 0.042(2) 0.0396(17) 0.0081(15) 0.0171(15) 0.0142(16)
C3R 0.038(2) 0.049(3) 0.049(2) 0.007(2) 0.024(2) 0.013(2)
C4R 0.061(3) 0.065(3) 0.064(3) -0.001(3) 0.039(3) 0.012(3)
C5R 0.036(3) 0.062(3) 0.077(3) 0.014(3) 0.023(3) 0.017(2)
C6R 0.052(3) 0.053(3) 0.052(3) 0.016(2) 0.031(2) 0.022(2)
C7R 0.066(3) 0.059(3) 0.076(3) 0.028(3) 0.045(3) 0.025(3)
C8R 0.079(4) 0.098(5) 0.061(3) 0.041(3) 0.037(3) 0.045(4)
N9R 0.045(2) 0.048(2) 0.0445(19) 0.0137(17) 0.0239(17) 0.0217(18)
O10R 0.066(2) 0.0447(19) 0.072(2) 0.0184(17) 0.0405(19) 0.0260(17)
C11R 0.035(2) 0.044(2) 0.0341(19) 0.0082(17) 0.0150(18) 0.0169(19)
C12R 0.032(2) 0.034(2) 0.0374(19) 0.0068(16) 0.0165(17) 0.0109(17)
C13R 0.033(2) 0.044(2) 0.044(2) 0.0083(18) 0.0189(19) 0.0172(18)
N14R 0.0375(19) 0.0387(19) 0.0381(17) 0.0109(15) 0.0183(16) 0.0162(16)
C15R 0.039(2) 0.052(3) 0.048(2) 0.016(2) 0.026(2) 0.024(2)
C16R 0.034(2) 0.045(2) 0.047(2) 0.0114(19) 0.0179(19) 0.0199(19)
C17R 0.035(2) 0.032(2) 0.041(2) 0.0060(17) 0.0139(18) 0.0129(18)
C18R 0.031(2) 0.045(2) 0.045(2) 0.0126(19) 0.0147(18) 0.0162(19)
C19R 0.039(2) 0.044(2) 0.055(3) 0.013(2) 0.019(2) 0.019(2)
C20R 0.045(3) 0.056(3) 0.074(3) 0.028(3) 0.022(3) 0.026(2)
C21R 0.066(4) 0.103(5) 0.063(3) 0.042(3) 0.024(3) 0.052(4)
C22R 0.088(4) 0.114(5) 0.043(3) 0.019(3) 0.019(3) 0.067(4)
C23R 0.062(3) 0.073(3) 0.048(3) 0.013(2) 0.018(2) 0.043(3)
C24R 0.063(3) 0.067(3) 0.050(3) 0.018(2) 0.024(3) 0.032(3)
C25R 0.049(3) 0.074(4) 0.071(3) 0.016(3) 0.023(3) 0.038(3)
F6H 0.081(6) 0.055(4) 0.144(11) 0.012(5) 0.051(7) 0.032(5)
F5H 0.164(17) 0.211(18) 0.082(8) 0.068(11) 0.078(10) 0.130(16)
F4H 0.025(4) 0.091(10) 0.144(10) -0.045(8) 0.027(5) 0.013(5)
F10H 0.20(2) 0.181(14) 0.031(4) 0.031(6) 0.027(7) 0.147(15)
F9H 0.181(9) 0.126(7) 0.225(11) 0.098(7) 0.146(9) 0.101(7)
F8H 0.092(6) 0.292(13) 0.080(4) -0.056(6) 0.000(4) 0.114(8)
F7H 0.119(6) 0.100(5) 0.106(5) 0.029(4) 0.069(5) 0.079(5)
F11H 0.194(14) 0.077(8) 0.059(5) 0.027(5) 0.030(7) 0.093(10)
F12H 0.094(9) 0.134(14) 0.161(18) 0.075(13) 0.037(9) 0.076(9)
F4B 0.125(15) 0.103(12) 0.27(2) -0.015(12) 0.141(16) 0.012(9)
F5B 0.076(9) 0.190(17) 0.113(13) -0.093(13) 0.032(9) -0.017(10)
F6B 0.29(2) 0.29(3) 0.28(3) 0.14(2) 0.17(2) 0.26(2)
F10B 0.129(12) 0.135(15) 0.161(14) 0.050(13) 0.051(11) 0.093(11)
F9B 0.181(9) 0.126(7) 0.225(11) 0.098(7) 0.146(9) 0.101(7)
F8B 0.092(6) 0.292(13) 0.080(4) -0.056(6) 0.000(4) 0.114(8)
F7B 0.119(6) 0.100(5) 0.106(5) 0.029(4) 0.069(5) 0.079(5)
F11B 0.23(2) 0.130(15) 0.107(14) 0.074(11) 0.036(12) 0.049(13)
F12B 0.148(15) 0.187(16) 0.101(11) 0.001(10) -0.029(9) 0.118(13)

loop_
_atom_type_symbol
_atom_type_description
_atom_type_scat_dispersion_real
_atom_type_scat_dispersion_imag
_atom_type_scat_source
C C 0.0181 0.0091 'International Tables Vol C Tables 4.2.6.8 and 6.1.1.4'
H H 0.0000 0.0000 'International Tables Vol C Tables 4.2.6.8 and 6.1.1.4'
N N 0.0311 0.0180 'International Tables Vol C Tables 4.2.6.8 and 6.1.1.4'
O O 0.0492 0.0322 'International Tables Vol C Tables 4.2.6.8 and 6.1.1.4'
F F 0.0727 0.0534 'International Tables Vol C Tables 4.2.6.8 and 6.1.1.4'
Cu Cu -1.9646 0.5888 'International Tables Vol C Tables 4.2.6.8 and 6.1.1.4'

loop_
_geom_angle_atom_site_label_1
_geom_angle_atom_site_label_2
_geom_angle_atom_site_label_3
_geom_angle
_geom_angle_site_symmetry_1
_geom_angle_site_symmetry_3
_geom_angle_publ_flag
O4H CU N14R 176.90(17) . 2_666 ?
O4H CU O3H 87.61(14) . . ?
N14R CU O3H 91.51(13) 2_666 . ?
O4H CU O1R 93.03(16) . . ?
N14R CU O1R 84.07(13) 2_666 . ?
O3H CU O1R 94.21(13) . . ?
O4H CU O1H 87.87(17) . . ?
N14R CU O1H 94.99(15) 2_666 . ?
O3H CU O1H 83.96(14) . . ?
O1R CU O1H 177.93(13) . . ?
O4H CU O2H 88.91(14) . . ?
N14R CU O2H 92.51(13) 2_666 . ?
O3H CU O2H 168.71(14) . . ?
O1R CU O2H 96.70(13) . . ?
O1H CU O2H 85.18(14) . . ?
C2H O1H CU 125.1(4) . . ?
F2H C1H F3H 108.9(6) . . ?
F2H C1H F1H 105.6(8) . . ?
F3H C1H F1H 103.1(7) . . ?
F2H C1H C2H 113.1(7) . . ?
F3H C1H C2H 112.7(7) . . ?
F1H C1H C2H 112.8(6) . . ?
O1H C2H C25R 126.2(6) . . ?
O1H C2H C1H 115.2(6) . . ?
C25R C2H C1H 118.6(6) . . ?
C4H O2H CU 123.3(4) . . ?
C7H O3H CU 121.9(3) . . ?
O2H C4H C25R 130.0(5) . . ?
O2H C4H C5H 112.4(5) . . ?
C25R C4H C5H 117.5(5) . . ?
C24R O4H CU 123.8(3) . . ?
F4Ha C5H F6H 105.7(11) . . ?
F5Bb C5H F6B 109.5(18) . . ?
F5Bb C5H F4B 104.2(16) . . ?
F6Bb C5H F4B 104.5(14) . . ?
F4Ha C5H F5H 108.7(14) . . ?
F6Ha C5H F5H 104.9(12) . . ?
F5Bb C5H C4H 116.9(12) . . ?
F4Ha C5H C4H 117.3(9) . . ?
F6Ha C5H C4H 108.7(8) . . ?
F6Bb C5H C4H 113.3(12) . . ?
F4Bb C5H C4H 107.1(10) . . ?
F5Ha C5H C4H 110.7(10) . . ?
F7Ha C6H F8H 100.0(9) . . ?
F7Ha C6H F9H 99.0(11) . . ?
F8Ha C6H F9H 120.6(13) . . ?
F8Bb C6H F7B 123.5(11) . . ?
F8Bb C6H F9B 106.7(11) . . ?
F7Bb C6H F9B 94.0(9) . . ?
F7Ha C6H C7H 121.7(7) . . ?
F8Ha C6H C7H 109.8(9) . . ?
F8Bb C6H C7H 108.5(8) . . ?
F9Ha C6H C7H 106.4(7) . . ?
F7Bb C6H C7H 113.6(6) . . ?
F9Bb C6H C7H 108.4(9) . . ?
O3H C7H C8H 126.7(5) . . ?
O3H C7H C6H 116.0(5) . . ?
C8H C7H C6H 117.3(5) . . ?
C24R C8H C7H 122.4(5) . . ?
F12Bb C10H F11B 108.1(19) . . ?
F11Ha C10H F10H 106.8(14) . . ?
F12Bb C10H F10B 104.9(17) . . ?
F11Bb C10H F10B 98.4(17) . . ?
F11Ha C10H F12H 110.0(14) . . ?
F10Ha C10H F12H 108.6(17) . . ?
F12Bb C10H C24R 118.9(13) . . ?
F11Bb C10H C24R 111.4(14) . . ?
F11Ha C10H C24R 111.8(10) . . ?
F10Ha C10H C24R 110.6(9) . . ?
F10Bb C10H C24R 113.0(14) . . ?
F12Ha C10H C24R 109.0(11) . . ?
N2R O1R CU 130.6(3) . . ?
O1R N2R C11R 124.3(3) . . ?
O1R N2R C3R 121.5(3) . . ?
C11R N2R C3R 112.6(3) . . ?
N2R C3R C4R 110.8(4) . . ?
N2R C3R C5R 105.3(4) . . ?
C4R C3R C5R 109.9(4) . . ?
N2R C3R C6R 100.2(3) . . ?
C4R C3R C6R 115.3(4) . . ?
C5R C3R C6R 114.4(4) . . ?
N9R C6R C8R 106.0(4) . . ?
N9R C6R C7R 108.9(4) . . ?
C8R C6R C7R 111.0(4) . . ?
N9R C6R C3R 100.5(3) . . ?
C8R C6R C3R 114.3(4) . . ?
C7R C6R C3R 115.1(4) . . ?
O10R N9R C11R 126.3(3) . . ?
O10R N9R C6R 122.7(3) . . ?
C11R N9R C6R 110.9(3) . . ?
N2R C11R N9R 109.4(3) . . ?
N2R C11R C12R 126.9(4) . . ?
N9R C11R C12R 123.3(4) . . ?
C13R C12R C17R 120.2(3) . . ?
C13R C12R C11R 116.8(4) . . ?
C17R C12R C11R 122.9(4) . . ?
N14R C13R C12R 123.3(4) . . ?
C13R N14R C15R 117.0(3) . . ?
C13R N14R CU 121.7(3) . 2_666 ?
C15R N14R CU 121.3(3) . 2_666 ?
N14R C15R C16R 123.0(4) . . ?
C15R C16R C17R 120.6(4) . . ?
C16R C17R C12R 115.8(4) . . ?
C16R C17R C18R 121.0(4) . . ?
C12R C17R C18R 123.2(4) . . ?
C19R C18R C23R 119.3(4) . . ?
C19R C18R C17R 120.3(4) . . ?
C23R C18R C17R 120.3(4) . . ?
C18R C19R C20R 119.9(5) . . ?
C21R C20R C19R 120.3(5) . . ?
C22R C21R C20R 120.1(5) . . ?
C21R C22R C23R 120.0(5) . . ?
C18R C23R C22R 120.2(5) . . ?
O4H C24R C8H 128.5(5) . . ?
O4H C24R C10H 113.2(5) . . ?
C8H C24R C10H 118.3(5) . . ?
C4H C25R C2H 124.2(5) . . ?

loop_
_geom_bond_atom_site_label_1
_geom_bond_atom_site_label_2
_geom_bond_distance
_geom_bond_site_symmetry_2
_geom_bond_publ_flag
CU O4H 1.955(3) . ?
CU N14R 2.001(3) 2_666 ?
CU O3H 2.126(4) . ?
CU O1R 2.135(3) . ?
CU O1H 2.149(6) . ?
CU O2H 2.157(4) . ?
O1H C2H 1.248(7) . ?
C1H F2H 1.289(8) . ?
C1H F3H 1.322(7) . ?
C1H F1H 1.347(9) . ?
C1H C2H 1.496(10) . ?
C2H C25R 1.399(7) . ?
O2H C4H 1.263(6) . ?
O3H C7H 1.240(6) . ?
C4H C25R 1.385(8) . ?
C4H C5H 1.516(8) . ?
O4H C24R 1.276(6) . ?
C5H F5B 1.211(16) . ?
C5H F4H 1.272(14) . ?
C5H F6H 1.299(14) . ?
C5H F6B 1.30(2) . ?
C5H F4B 1.32(2) . ?
C5H F5H 1.343(17) . ?
C6H F7H 1.245(14) . ?
C6H F8H 1.253(17) . ?
C6H F8B 1.304(15) . ?
C6H F9H 1.323(13) . ?
C6H F7B 1.334(11) . ?
C6H F9B 1.390(19) . ?
C6H C7H 1.511(8) . ?
C7H C8H 1.401(7) . ?
C8H C24R 1.387(7) . ?
C10H F12B 1.279(15) . ?
C10H F11B 1.285(16) . ?
C10H F11H 1.310(13) . ?
C10H F10H 1.311(12) . ?
C10H F10B 1.319(16) . ?
C10H F12H 1.335(15) . ?
C10H C24R 1.514(7) . ?
O1R N2R 1.294(4) . ?
N2R C11R 1.324(5) . ?
N2R C3R 1.504(5) . ?
C3R C4R 1.508(6) . ?
C3R C5R 1.514(7) . ?
C3R C6R 1.561(7) . ?
C6R N9R 1.509(5) . ?
C6R C8R 1.518(7) . ?
C6R C7R 1.523(7) . ?
N9R O10R 1.270(5) . ?
N9R C11R 1.354(5) . ?
C11R C12R 1.468(5) . ?
C12R C13R 1.383(5) . ?
C12R C17R 1.402(6) . ?
C13R N14R 1.334(5) . ?
N14R C15R 1.348(5) . ?
N14R CU 2.001(3) 2_666 ?
C15R C16R 1.379(6) . ?
C16R C17R 1.392(5) . ?
C17R C18R 1.478(5) . ?
C18R C19R 1.388(6) . ?
C18R C23R 1.389(6) . ?
C19R C20R 1.391(6) . ?
C20R C21R 1.377(8) . ?
C21R C22R 1.375(8) . ?
C22R C23R 1.391(7) . ?
